data_7233872
loop_
_publ_author_name
'Alexander N. Chernyshev'
'Dmitry Morozov'
'Jarkko Mutanen'
'Vadim Yu Kukushkin'
'Gerrit Groenhof'
'Matti Haukka'

_publ_section_title
;
 Weak intermolecular interactions promote blue luminescence of protonated
 2,2'-dipyridylamine salts
;
_journal_name_full 'Journal of Materials Chemistry C'
_journal_page_first 8285
_journal_page_last 8294
_journal_paper_doi 10.1039/C4TC01165A
_journal_volume 2
_journal_year 2014
_chemical_formula_moiety 'C10 H10 N3, F3 Si0.5, H2 O'
_chemical_formula_sum 'C10 H12 F3 N3 O Si0.5'
_chemical_formula_weight 261.27
_space_group_crystal_system triclinic
_space_group_IT_number 2
_space_group_name_Hall '-P 1'
_space_group_name_H-M_alt 'P -1'
_atom_sites_solution_hydrogens mixed
_cell_angle_alpha 117.066(2)
_cell_angle_beta 100.294(3)
_cell_angle_gamma 98.373(3)
_cell_formula_units_Z 2
_cell_length_a 7.1604(10)
_cell_length_b 9.0853(5)
_cell_length_c 9.8694(6)
_cell_measurement_reflns_used 3284
_cell_measurement_temperature 290(2)
_cell_volume 543.33(9)
_computing_cell_refinement 'SAINT (Bruker AXS, 2009)'
_computing_data_collection 'APEX2 (Bruker AXS, 2010)'
_computing_data_reduction 'SAINT (Bruker AXS, 2009)'
_computing_molecular_graphics 'CrystaMaker (CrystalMaker Software ltd., 2011)'
_computing_publication_material 'SHELXL-2013 (Sheldrick, 2013)'
_computing_structure_refinement 'SHELXL-2013 (Sheldrick, 2013)'
_computing_structure_solution 'SUPERFLIP (Palatinus & Chapuis, 2007)'
_diffrn_ambient_temperature 290(2)
_diffrn_detector_area_resol_mean 16
_diffrn_measured_fraction_theta_full 0.999
_diffrn_measured_fraction_theta_max 0.995
_diffrn_measurement_device '\k-geometry diffractometer'
_diffrn_measurement_device_type 'Bruker KAPPA APEX II CCD'
_diffrn_measurement_method '\f scans and \w scans with \k offset'
_diffrn_radiation_monochromator 'horizontally mounted graphite crystal'
_diffrn_radiation_type MoK\a
_diffrn_radiation_wavelength 0.71073
_diffrn_reflns_av_R_equivalents 0.0370
_diffrn_reflns_av_unetI/netI 0.0387
_diffrn_reflns_Laue_measured_fraction_full 0.999
_diffrn_reflns_Laue_measured_fraction_max 0.995
_diffrn_reflns_limit_h_max 9
_diffrn_reflns_limit_h_min -9
_diffrn_reflns_limit_k_max 11
_diffrn_reflns_limit_k_min -11
_diffrn_reflns_limit_l_max 12
_diffrn_reflns_limit_l_min -12
_diffrn_reflns_number 9282
_diffrn_reflns_point_group_measured_fraction_full 0.999
_diffrn_reflns_point_group_measured_fraction_max 0.995
_diffrn_reflns_theta_full 25.242
_diffrn_reflns_theta_max 27.498
_diffrn_reflns_theta_min 2.413
_diffrn_source 'fine-focus sealed tube'
_exptl_absorpt_coefficient_mu 0.193
_exptl_absorpt_correction_T_max 1.0000
_exptl_absorpt_correction_T_min 0.9064
_exptl_absorpt_correction_type numerical
_exptl_absorpt_process_details 'SADABS (Sheldrick, 2008)'
_exptl_crystal_colour colourless
_exptl_crystal_density_diffrn 1.597
_exptl_crystal_description block
_exptl_crystal_F_000 270
_exptl_crystal_size_max 0.667
_exptl_crystal_size_mid 0.556
_exptl_crystal_size_min 0.229
_exptl_transmission_factor_max 0.98003
_exptl_transmission_factor_min 0.94928
_refine_diff_density_max 1.586
_refine_diff_density_min -0.463
_refine_diff_density_rms 0.076
_refine_ls_extinction_coef .
_refine_ls_extinction_method none
_refine_ls_goodness_of_fit_ref 1.043
_refine_ls_hydrogen_treatment mixed
_refine_ls_matrix_type full
_refine_ls_number_parameters 160
_refine_ls_number_reflns 2478
_refine_ls_number_restraints 0
_refine_ls_restrained_S_all 1.043
_refine_ls_R_factor_all 0.1025
_refine_ls_R_factor_gt 0.0712
_refine_ls_shift/su_max 0.000
_refine_ls_shift/su_mean 0.000
_refine_ls_structure_factor_coef Fsqd
_refine_ls_weighting_details 'w=1/[\s^2^(Fo^2^)+(0.1248P)^2^+0.4974P] where P=(Fo^2^+2Fc^2^)/3'
_refine_ls_weighting_scheme calc
_refine_ls_wR_factor_gt 0.2060
_refine_ls_wR_factor_ref 0.2268
_reflns_Friedel_coverage 0.000
_reflns_Friedel_fraction_full .
_reflns_Friedel_fraction_max .
_reflns_number_gt 1696
_reflns_number_total 2478
_reflns_threshold_expression 'I > 2\s(I)'
_cod_data_source_file 1000008.cif
_cod_data_source_block PCOD1000008
_cod_original_formula_sum 'C10 H12 F3 N3 O Si0.50'
_cod_database_code 7233872
_shelx_space_group_comment
;
The symmetry employed for this shelxl refinement is uniquely defined
by the following loop, which should always be used as a source of
symmetry information in preference to the above space-group names.
They are only intended as comments.
;
_shelx_estimated_absorpt_t_min 0.882
_shelx_estimated_absorpt_t_max 0.957
_shelxl_version_number 2013-4

loop_
_space_group_symop_operation_xyz
'x, y, z'
'-x, -y, -z'

loop_
_atom_site_label
_atom_site_type_symbol
_atom_site_fract_x
_atom_site_fract_y
_atom_site_fract_z
_atom_site_U_iso_or_equiv
_atom_site_adp_type
_atom_site_occupancy
_atom_site_site_symmetry_order
_atom_site_calc_flag
_atom_site_refinement_flags_posn
_atom_site_refinement_flags_adp
_atom_site_refinement_flags_occupancy
_atom_site_disorder_assembly
_atom_site_disorder_group
F3 F 0.5107(4) 0.4217(3) 0.8119(3) 0.0620(7) Uani 1 1 d . . . . .
O1S O 0.9156(4) 0.3454(4) 0.7936(4) 0.0668(9) Uani 1 1 d . . . . .
H1O H 1.0231 0.4126 0.8500 0.100 Uiso 1 1 d R U . . .
H2O H 0.8419 0.3708 0.8508 0.100 Uiso 1 1 d R U . . .
F1 F 0.6705(4) 0.4012(3) 1.0310(3) 0.0633(7) Uani 1 1 d . . . . .
F2 F 0.6764(4) 0.6719(3) 1.0541(3) 0.0697(8) Uani 1 1 d . . . . .
N3 N 0.8678(4) 0.6139(4) 0.6454(4) 0.0428(7) Uani 1 1 d . . . . .
Si1 Si 0.5000 0.5000 1.0000 0.0349(4) Uani 1 2 d S . P . .
C9 C 1.0346(5) 0.9089(5) 0.7979(5) 0.0453(9) Uani 1 1 d . . . . .
H9 H 1.1161 1.0009 0.8926 0.054 Uiso 1 1 calc R U . . .
C4 C 0.5305(5) 0.0000(5) 0.3038(4) 0.0401(8) Uani 1 1 d . . . . .
H4 H 0.5033 -0.1116 0.2859 0.048 Uiso 1 1 calc R U . . .
C5 C 0.6460(5) 0.1295(5) 0.4447(4) 0.0396(8) Uani 1 1 d . . . . .
H5 H 0.6963 0.1071 0.5250 0.048 Uiso 1 1 calc R U . . .
C6 C 0.7962(5) 0.6381(4) 0.5246(4) 0.0353(7) Uani 1 1 d . . . . .
C7 C 0.8380(5) 0.7948(5) 0.5344(4) 0.0415(8) Uani 1 1 d . . . . .
H7 H 0.7856 0.8080 0.4486 0.050 Uiso 1 1 calc R U . . .
N1 N 0.6724(5) 0.4922(5) 0.3935(4) 0.0550(9) Uani 1 1 d . . . . .
H1N H 0.6192 0.5109 0.3196 0.066 Uiso 1 1 calc R U . . .
C10 C 0.9897(6) 0.7513(5) 0.7817(4) 0.0448(9) Uani 1 1 d . . . . .
H10 H 1.0432 0.7357 0.8658 0.054 Uiso 1 1 calc R U . . .
C8 C 0.9585(6) 0.9325(5) 0.6729(5) 0.0461(9) Uani 1 1 d . . . . .
H8 H 0.9884 1.0403 0.6822 0.055 Uiso 1 1 calc R U . . .
C1 C 0.6168(5) 0.3289(4) 0.3561(4) 0.0337(7) Uani 1 1 d . . . . .
C2 C 0.4943(5) 0.1980(5) 0.2106(4) 0.0378(8) Uani 1 1 d . . . . .
H2 H 0.4418 0.2218 0.1318 0.045 Uiso 1 1 calc R U . . .
C3 C 0.4523(5) 0.0352(5) 0.1851(4) 0.0392(8) Uani 1 1 d . . . . .
H3 H 0.3710 -0.0531 0.0882 0.047 Uiso 1 1 calc R U . . .
N2 N 0.6894(4) 0.2915(4) 0.4704(3) 0.0386(7) Uani 1 1 d . . . . .
H2N H 0.7988 0.4436 0.5935 0.058 Uiso 1 1 d R U . . .

loop_
_atom_site_aniso_label
_atom_site_aniso_U_11
_atom_site_aniso_U_22
_atom_site_aniso_U_33
_atom_site_aniso_U_23
_atom_site_aniso_U_13
_atom_site_aniso_U_12
F3 0.0838(18) 0.0687(16) 0.0375(13) 0.0265(12) 0.0178(12) 0.0287(14)
O1S 0.0479(17) 0.067(2) 0.0556(19) 0.0106(15) 0.0044(14) 0.0128(15)
F1 0.0654(16) 0.0736(17) 0.0656(16) 0.0416(14) 0.0142(12) 0.0392(14)
F2 0.0610(16) 0.0517(15) 0.0771(19) 0.0270(14) 0.0085(13) -0.0102(12)
N3 0.0404(16) 0.0376(16) 0.0450(17) 0.0169(14) 0.0102(13) 0.0090(13)
Si1 0.0350(7) 0.0342(7) 0.0317(7) 0.0155(6) 0.0040(5) 0.0079(5)
C9 0.0362(18) 0.040(2) 0.040(2) 0.0072(16) 0.0073(15) 0.0048(15)
C4 0.0397(18) 0.0330(17) 0.044(2) 0.0164(15) 0.0133(15) 0.0067(14)
C5 0.0389(18) 0.0410(19) 0.0410(19) 0.0210(16) 0.0123(15) 0.0116(15)
C6 0.0312(16) 0.0333(16) 0.0350(17) 0.0105(14) 0.0115(13) 0.0101(13)
C7 0.0401(19) 0.045(2) 0.045(2) 0.0250(17) 0.0115(15) 0.0142(15)
N1 0.059(2) 0.056(2) 0.052(2) 0.0309(18) 0.0092(17) 0.0165(17)
C10 0.0410(19) 0.049(2) 0.0359(19) 0.0168(17) 0.0045(15) 0.0109(16)
C8 0.045(2) 0.0335(18) 0.061(2) 0.0203(17) 0.0234(18) 0.0131(15)
C1 0.0350(17) 0.0296(16) 0.0391(18) 0.0154(14) 0.0191(14) 0.0102(13)
C2 0.0360(17) 0.0422(19) 0.0334(17) 0.0172(15) 0.0100(14) 0.0097(14)
C3 0.0366(17) 0.0398(19) 0.0325(17) 0.0124(15) 0.0090(14) 0.0048(14)
N2 0.0320(14) 0.0417(16) 0.0335(15) 0.0122(13) 0.0094(12) 0.0070(12)

loop_
_atom_type_symbol
_atom_type_description
_atom_type_scat_dispersion_real
_atom_type_scat_dispersion_imag
_atom_type_scat_source
C C 0.0033 0.0016 'International Tables Vol C Tables 4.2.6.8 and 6.1.1.4'
H H 0.0000 0.0000 'International Tables Vol C Tables 4.2.6.8 and 6.1.1.4'
F F 0.0171 0.0103 'International Tables Vol C Tables 4.2.6.8 and 6.1.1.4'
N N 0.0061 0.0033 'International Tables Vol C Tables 4.2.6.8 and 6.1.1.4'
O O 0.0106 0.0060 'International Tables Vol C Tables 4.2.6.8 and 6.1.1.4'
Si Si 0.0817 0.0704 'International Tables Vol C Tables 4.2.6.8 and 6.1.1.4'

loop_
_geom_angle_atom_site_label_1
_geom_angle_atom_site_label_2
_geom_angle_atom_site_label_3
_geom_angle
_geom_angle_site_symmetry_1
_geom_angle_site_symmetry_3
_geom_angle_publ_flag
H1O O1S H2O 104.6 . . ?
C6 N3 C10 118.1(3) . . ?
C6 N3 H2N 106.4 . . ?
C10 N3 H2N 135.4 . . ?
F2 Si1 F2 180.0 . 2_667 ?
F2 Si1 F3 89.73(14) . . ?
F2 Si1 F3 90.27(14) 2_667 . ?
F2 Si1 F3 90.27(14) . 2_667 ?
F2 Si1 F3 89.73(14) 2_667 2_667 ?
F3 Si1 F3 180.0(2) . 2_667 ?
F2 Si1 F1 90.14(14) . 2_667 ?
F2 Si1 F1 89.86(14) 2_667 2_667 ?
F3 Si1 F1 90.86(13) . 2_667 ?
F3 Si1 F1 89.14(13) 2_667 2_667 ?
F2 Si1 F1 89.86(14) . . ?
F2 Si1 F1 90.14(14) 2_667 . ?
F3 Si1 F1 89.14(13) . . ?
F3 Si1 F1 90.86(13) 2_667 . ?
F1 Si1 F1 180.0 2_667 . ?
C10 C9 C8 119.4(3) . . ?
C10 C9 H9 120.3 . . ?
C8 C9 H9 120.3 . . ?
C5 C4 C3 119.3(3) . . ?
C5 C4 H4 120.3 . . ?
C3 C4 H4 120.3 . . ?
C4 C5 N2 120.7(3) . . ?
C4 C5 H5 119.7 . . ?
N2 C5 H5 119.7 . . ?
N3 C6 C7 122.3(3) . . ?
N3 C6 N1 113.6(3) . . ?
C7 C6 N1 124.0(3) . . ?
C6 C7 C8 119.0(4) . . ?
C6 C7 H7 120.5 . . ?
C8 C7 H7 120.5 . . ?
C1 N1 C6 134.2(3) . . yes
C1 N1 H1N 112.9 . . ?
C6 N1 H1N 112.9 . . ?
C9 C10 N3 121.9(4) . . ?
C9 C10 H10 119.1 . . ?
N3 C10 H10 119.1 . . ?
C7 C8 C9 119.2(3) . . ?
C7 C8 H8 120.4 . . ?
C9 C8 H8 120.4 . . ?
N1 C1 N2 116.0(3) . . ?
N1 C1 C2 124.7(3) . . ?
N2 C1 C2 119.4(3) . . ?
C3 C2 C1 119.2(3) . . ?
C3 C2 H2 120.4 . . ?
C1 C2 H2 120.4 . . ?
C2 C3 C4 120.3(3) . . ?
C2 C3 H3 119.8 . . ?
C4 C3 H3 119.8 . . ?
C5 N2 C1 121.2(3) . . ?
C5 N2 H2N 134.7 . . ?
C1 N2 H2N 104.2 . . ?

loop_
_geom_bond_atom_site_label_1
_geom_bond_atom_site_label_2
_geom_bond_distance
_geom_bond_site_symmetry_2
_geom_bond_publ_flag
F3 Si1 1.680(2) . ?
O1S H1O 0.8222 . ?
O1S H2O 0.8214 . ?
F1 Si1 1.681(2) . ?
F2 Si1 1.657(2) . ?
N3 C6 1.336(5) . ?
N3 C10 1.365(5) . ?
N3 H2N 1.3661 . ?
Si1 F2 1.657(2) 2_667 ?
Si1 F3 1.680(2) 2_667 ?
Si1 F1 1.681(2) 2_667 ?
C9 C10 1.348(6) . ?
C9 C8 1.378(6) . ?
C9 H9 0.9300 . ?
C4 C5 1.349(5) . ?
C4 C3 1.395(5) . ?
C4 H4 0.9300 . ?
C5 N2 1.351(5) . yes
C5 H5 0.9300 . ?
C6 C7 1.366(5) . ?
C6 N1 1.380(5) . ?
C7 C8 1.373(5) . ?
C7 H7 0.9300 . ?
N1 C1 1.332(5) . yes
N1 H1N 0.8600 . ?
C10 H10 0.9300 . ?
C8 H8 0.9300 . ?
C1 N2 1.360(5) . ?
C1 C2 1.392(5) . ?
C2 C3 1.359(5) . ?
C2 H2 0.9300 . ?
C3 H3 0.9300 . ?
N2 H2N 1.3475 . yes

loop_
_geom_hbond_atom_site_label_D
_geom_hbond_atom_site_label_H
_geom_hbond_atom_site_label_A
_geom_hbond_distance_DH
_geom_hbond_distance_HA
_geom_hbond_distance_DA
_geom_hbond_angle_DHA
_geom_hbond_site_symmetry_A
_geom_hbond_publ_flag
N1 H1N F3 0.86 1.84 2.689(4) 169.9 2_666 yes
N2 H2N N3 1.35 1.37 2.591(4) 145.5 . yes
